data_1564164
loop_
_publ_author_name
'Feng, Junyang'
'Li, Ying'
'Chen, Wanyao'
'Meng, Xiangru'
'Li, Gang'

_publ_section_title
;
 Proton conductive properties of two Mn/Pb complexes constructed by
 difluorophenyl imidazole dicarboxylate
;
_journal_name_full 'Inorganica Chimica Acta'
_journal_page_first 119800
_journal_paper_doi 10.1016/j.ica.2020.119800
_journal_volume 511
_journal_year 2020
_chemical_formula_moiety 'C22 H12 F4 N4 O9 Pb, 3(H2 O)'
_chemical_formula_sum 'C22 H18 F4 N4 O12 Pb'
_chemical_formula_weight 813.59
_space_group_crystal_system monoclinic
_space_group_IT_number 14
_space_group_name_Hall '-P 2yn'
_space_group_name_H-M_alt 'P 1 21/n 1'
_atom_sites_solution_hydrogens mixed
_atom_sites_solution_primary direct
_atom_sites_solution_secondary difmap
_audit_creation_method SHELXL-2014/7
_cell_angle_alpha 90
_cell_angle_beta 102.910(2)
_cell_angle_gamma 90
_cell_formula_units_Z 4
_cell_length_a 9.8173(2)
_cell_length_b 22.1046(5)
_cell_length_c 11.9889(3)
_cell_measurement_reflns_used 5003
_cell_measurement_temperature 293(2)
_cell_measurement_theta_max 28.4060
_cell_measurement_theta_min 3.6040
_cell_volume 2535.92(10)
_computing_cell_refinement
;
CrysAlisPro, Agilent Technologies,
Version 1.171.37.35 (release 13-08-2014 CrysAlis171 .NET)
(compiled Aug 13 2014,18:06:01)
;
_computing_data_collection
;
CrysAlisPro, Agilent Technologies,
Version 1.171.37.35 (release 13-08-2014 CrysAlis171 .NET)
(compiled Aug 13 2014,18:06:01)
;
_computing_data_reduction
;
CrysAlisPro, Agilent Technologies,
Version 1.171.37.35 (release 13-08-2014 CrysAlis171 .NET)
(compiled Aug 13 2014,18:06:01)
;
_computing_molecular_graphics 'DIAMOND (Brandenburg, 2005)'
_computing_publication_material 'publCIF (Westrip, 2010)'
_computing_structure_refinement 'SHELXL-2014/7 (Sheldrick, 2015)'
_computing_structure_solution 'SHELXL-2014/7 (Sheldrick, 2015)'
_diffrn_ambient_temperature 293(2)
_diffrn_measured_fraction_theta_full 0.998
_diffrn_measured_fraction_theta_max 0.998
_diffrn_measurement_device_type 'Xcalibur, Eos, Gemini'
_diffrn_measurement_method '\w scans'
_diffrn_radiation_type MoK\a
_diffrn_radiation_wavelength 0.71073
_diffrn_reflns_av_R_equivalents 0.0382
_diffrn_reflns_av_unetI/netI 0.0576
_diffrn_reflns_Laue_measured_fraction_full 0.998
_diffrn_reflns_Laue_measured_fraction_max 0.998
_diffrn_reflns_limit_h_max 9
_diffrn_reflns_limit_h_min -12
_diffrn_reflns_limit_k_max 25
_diffrn_reflns_limit_k_min -27
_diffrn_reflns_limit_l_max 14
_diffrn_reflns_limit_l_min -13
_diffrn_reflns_number 11924
_diffrn_reflns_point_group_measured_fraction_full 0.998
_diffrn_reflns_point_group_measured_fraction_max 0.998
_diffrn_reflns_theta_full 25.242
_diffrn_reflns_theta_max 26.368
_diffrn_reflns_theta_min 3.487
_exptl_absorpt_coefficient_mu 6.757
_exptl_absorpt_correction_T_max 0.539
_exptl_absorpt_correction_T_min 0.402
_exptl_absorpt_correction_type multi-scan
_exptl_absorpt_process_details
;
CrysAlisPro, Agilent Technologies,
Version 1.171.37.35 (release 13-08-2014 CrysAlis171 .NET)
(compiled Aug 13 2014,18:06:01)
Numerical absorption correction based on gaussian integration over
			a multifaceted crystal model
Empirical absorption correction using spherical harmonics,
 implemented in SCALE3 ABSPACK scaling algorithm.
;
_exptl_crystal_colour colourless
_exptl_crystal_density_diffrn 2.131
_exptl_crystal_description block
_exptl_crystal_F_000 1568
_exptl_crystal_size_max 0.180
_exptl_crystal_size_mid 0.150
_exptl_crystal_size_min 0.120
_refine_diff_density_max 0.533
_refine_diff_density_min -0.789
_refine_diff_density_rms 0.128
_refine_ls_extinction_coef .
_refine_ls_extinction_method none
_refine_ls_goodness_of_fit_ref 1.009
_refine_ls_hydrogen_treatment constr
_refine_ls_matrix_type full
_refine_ls_number_parameters 376
_refine_ls_number_reflns 5170
_refine_ls_number_restraints 0
_refine_ls_restrained_S_all 1.009
_refine_ls_R_factor_all 0.0495
_refine_ls_R_factor_gt 0.0329
_refine_ls_shift/su_max 0.002
_refine_ls_shift/su_mean 0.000
_refine_ls_structure_factor_coef Fsqd
_refine_ls_weighting_details 'w=1/[\s^2^(Fo^2^)+(0.0155P)^2^] where P=(Fo^2^+2Fc^2^)/3'
_refine_ls_weighting_scheme calc
_refine_ls_wR_factor_gt 0.0523
_refine_ls_wR_factor_ref 0.0571
_reflns_Friedel_coverage 0.000
_reflns_Friedel_fraction_full .
_reflns_Friedel_fraction_max .
_reflns_number_gt 4099
_reflns_number_total 5170
_reflns_threshold_expression 'I > 2\s(I)'
_cod_data_source_file ICA-2020-511-119800.cif
_cod_data_source_block b
_cod_original_cell_volume 2535.91(11)
_cod_original_sg_symbol_H-M 'P 21/n'
_cod_database_code 1564164
_shelx_shelxl_version_number 2014/7
_shelx_space_group_comment
;
The symmetry employed for this shelxl refinement is uniquely defined
by the following loop, which should always be used as a source of
symmetry information in preference to the above space-group names.
They are only intended as comments.
;
_shelx_estimated_absorpt_t_min 0.376
_shelx_estimated_absorpt_t_max 0.498

loop_
_space_group_symop_operation_xyz
'x, y, z'
'-x+1/2, y+1/2, -z+1/2'
'-x, -y, -z'
'x-1/2, -y-1/2, z-1/2'

loop_
_atom_site_label
_atom_site_type_symbol
_atom_site_fract_x
_atom_site_fract_y
_atom_site_fract_z
_atom_site_U_iso_or_equiv
_atom_site_adp_type
_atom_site_occupancy
_atom_site_site_symmetry_order
_atom_site_calc_flag
_atom_site_refinement_flags_posn
_atom_site_refinement_flags_adp
_atom_site_refinement_flags_occupancy
_atom_site_disorder_assembly
_atom_site_disorder_group
Pb1 Pb 0.57979(2) 0.59749(2) 0.54660(2) 0.02296(6) Uani 1 1 d . . . . .
N1 N 0.7091(4) 0.70037(17) 0.6102(3) 0.0243(9) Uani 1 1 d . . . . .
N2 N 0.8488(4) 0.77951(17) 0.6483(3) 0.0283(10) Uani 1 1 d . . . . .
H2A H 0.9011 0.8093 0.6382 0.034 Uiso 1 1 calc R U . . .
N3 N 0.8802(4) 0.57322(17) 0.6327(3) 0.0226(9) Uani 1 1 d . . . . .
N4 N 1.1089(4) 0.57695(17) 0.7011(3) 0.0259(10) Uani 1 1 d . . . . .
H4A H 1.1880 0.5781 0.7496 0.031 Uiso 1 1 calc R U . . .
O1 O 0.6787(4) 0.68889(15) 0.9025(3) 0.0393(9) Uani 1 1 d . . . . .
H1 H 0.7326 0.7176 0.9172 0.059 Uiso 1 1 d R U . . .
O2 O 0.5817(3) 0.63491(15) 0.7499(3) 0.0329(8) Uani 1 1 d . . . . .
O3 O 0.8392(4) 0.77701(16) 0.9479(3) 0.0432(10) Uani 1 1 d . . . . .
O4 O 0.9525(4) 0.84071(16) 0.8567(3) 0.0400(9) Uani 1 1 d . . . . .
O5 O 0.7369(3) 0.57247(17) 0.4050(3) 0.0376(9) Uani 1 1 d . . . . .
O6 O 0.9334(3) 0.56901(16) 0.3443(2) 0.0319(8) Uani 1 1 d . . . . .
O7 O 1.1865(3) 0.57581(16) 0.4212(3) 0.0360(9) Uani 1 1 d . . . . .
H7A H 1.1030 0.5696 0.3962 0.054 Uiso 1 1 d R U . . .
O8 O 1.3301(3) 0.58316(17) 0.5918(3) 0.0394(10) Uani 1 1 d . . . . .
O9 O 0.5854(3) 0.48313(14) 0.6304(3) 0.0352(9) Uani 1 1 d . . . . .
H9A H 0.5633 0.4831 0.6950 0.053 Uiso 1 1 d R U . . .
H9B H 0.6687 0.4698 0.6454 0.053 Uiso 1 1 d R U . . .
O10 O 0.5633(3) 0.54162(15) 0.2027(3) 0.0365(9) Uani 1 1 d . . . . .
H10A H 0.5848 0.5070 0.1811 0.055 Uiso 1 1 d R U . . .
H10B H 0.6250 0.5529 0.2605 0.055 Uiso 1 1 d R U . . .
O11 O 0.3764(3) 0.57975(15) 0.8468(3) 0.0369(9) Uani 1 1 d . . . . .
H11A H 0.4227 0.5998 0.8073 0.055 Uiso 1 1 d R U . . .
H11B H 0.4108 0.5903 0.9155 0.055 Uiso 1 1 d R U . . .
O12 O 0.4962(4) 0.36373(15) 0.9456(3) 0.0417(9) Uani 1 1 d . . . . .
H12A H 0.4380 0.3441 0.9744 0.063 Uiso 1 1 d R U . . .
H12B H 0.4619 0.3903 0.8961 0.063 Uiso 1 1 d R U . . .
C1 C 0.6581(5) 0.6764(2) 0.7973(4) 0.0260(11) Uani 1 1 d . . . . .
C2 C 0.8748(6) 0.7971(2) 0.8566(4) 0.0335(13) Uani 1 1 d . . . . .
C3 C 0.7304(5) 0.7137(2) 0.7245(4) 0.0255(11) Uani 1 1 d . . . . .
C4 C 0.8177(5) 0.7631(2) 0.7497(4) 0.0271(11) Uani 1 1 d . . . . .
C5 C 0.7830(5) 0.7407(2) 0.5669(4) 0.0281(12) Uani 1 1 d . . . . .
C6 C 0.7963(3) 0.74240(15) 0.4472(2) 0.0281(12) Uani 1 1 d G . . . .
C7 C 0.9129(3) 0.71720(15) 0.4173(3) 0.0370(14) Uani 1 1 d G . . . .
H7 H 0.9839 0.7005 0.4734 0.044 Uiso 1 1 calc R U . . .
C8 C 0.9233(4) 0.71688(16) 0.3036(3) 0.0453(15) Uani 1 1 d G . . . .
C9 C 0.8172(4) 0.74178(17) 0.2197(2) 0.0534(18) Uani 1 1 d G . . . .
H9 H 0.8242 0.7416 0.1436 0.064 Uiso 1 1 calc R U . . .
C10 C 0.7006(4) 0.76699(16) 0.2496(3) 0.0506(17) Uani 1 1 d G . . . .
C11 C 0.6901(3) 0.76730(15) 0.3633(3) 0.0392(14) Uani 1 1 d G . . . .
H11 H 0.6121 0.7842 0.3832 0.047 Uiso 1 1 calc R U . . .
C12 C 0.8662(5) 0.5718(2) 0.4239(4) 0.0258(11) Uani 1 1 d . . . . .
C13 C 1.2123(5) 0.5791(2) 0.5305(4) 0.0284(12) Uani 1 1 d . . . . .
C14 C 0.9480(5) 0.5740(2) 0.5436(4) 0.0224(11) Uani 1 1 d . . . . .
C15 C 1.0904(5) 0.5768(2) 0.5853(4) 0.0246(11) Uani 1 1 d . . . . .
C16 C 0.9811(5) 0.5749(2) 0.7273(4) 0.0259(11) Uani 1 1 d . . . . .
C17 C 0.9616(5) 0.5735(2) 0.8441(4) 0.0252(11) Uani 1 1 d . . . . .
C18 C 0.8359(5) 0.5530(2) 0.8632(4) 0.0328(13) Uani 1 1 d . . . . .
H18 H 0.7652 0.5402 0.8025 0.039 Uiso 1 1 calc R U . . .
C19 C 0.8171(6) 0.5519(3) 0.9729(4) 0.0367(14) Uani 1 1 d . . . . .
C20 C 0.9185(6) 0.5707(2) 1.0664(4) 0.0428(15) Uani 1 1 d . . . . .
H20 H 0.9034 0.5703 1.1403 0.051 Uiso 1 1 calc R U . . .
C21 C 1.0415(6) 0.5899(3) 1.0438(4) 0.0427(15) Uani 1 1 d . . . . .
C22 C 1.0681(5) 0.5917(2) 0.9362(4) 0.0362(13) Uani 1 1 d . . . . .
H22 H 1.1541 0.6046 0.9249 0.043 Uiso 1 1 calc R U . . .
F1 F 1.0324(4) 0.69166(17) 0.2749(3) 0.0727(12) Uani 1 1 d . . . . .
F2 F 0.6015(4) 0.79151(18) 0.1701(3) 0.0850(13) Uani 1 1 d . . . . .
F3 F 0.6954(3) 0.53087(17) 0.9920(3) 0.0659(11) Uani 1 1 d . . . . .
F4 F 1.1460(4) 0.60609(17) 1.1333(3) 0.0720(12) Uani 1 1 d . . . . .

loop_
_atom_site_aniso_label
_atom_site_aniso_U_11
_atom_site_aniso_U_22
_atom_site_aniso_U_33
_atom_site_aniso_U_23
_atom_site_aniso_U_13
_atom_site_aniso_U_12
Pb1 0.02283(10) 0.02628(11) 0.02127(10) -0.00148(9) 0.00809(7) -0.00222(9)
N1 0.033(2) 0.024(2) 0.016(2) 0.0009(17) 0.0074(17) -0.0050(19)
N2 0.038(3) 0.025(2) 0.024(2) -0.0017(19) 0.0112(18) -0.015(2)
N3 0.020(2) 0.032(2) 0.018(2) 0.0018(18) 0.0085(16) 0.0041(18)
N4 0.021(2) 0.036(3) 0.020(2) 0.0023(18) 0.0034(17) 0.0036(19)
O1 0.058(3) 0.040(2) 0.024(2) 0.0022(17) 0.0183(17) -0.0115(19)
O2 0.036(2) 0.037(2) 0.0283(19) -0.0007(17) 0.0135(15) -0.0129(18)
O3 0.067(3) 0.044(2) 0.0197(19) -0.0059(17) 0.0117(17) -0.014(2)
O4 0.048(2) 0.034(2) 0.036(2) -0.0122(18) 0.0058(17) -0.0139(19)
O5 0.0175(18) 0.071(3) 0.0224(18) -0.0062(18) 0.0016(14) -0.0018(18)
O6 0.0256(19) 0.056(2) 0.0166(17) -0.0017(16) 0.0095(14) -0.0014(17)
O7 0.0204(19) 0.065(3) 0.0254(19) -0.0029(18) 0.0107(14) -0.0019(18)
O8 0.0202(19) 0.068(3) 0.031(2) 0.0001(19) 0.0078(15) -0.0014(18)
O9 0.027(2) 0.040(2) 0.042(2) 0.0075(18) 0.0164(16) 0.0053(17)
O10 0.039(2) 0.042(2) 0.0258(19) -0.0053(17) 0.0000(15) 0.0011(18)
O11 0.031(2) 0.056(3) 0.0235(19) 0.0028(17) 0.0072(15) -0.0071(18)
O12 0.054(3) 0.039(2) 0.035(2) 0.0049(18) 0.0169(17) 0.010(2)
C1 0.028(3) 0.030(3) 0.023(3) 0.002(2) 0.012(2) 0.005(2)
C2 0.037(3) 0.033(3) 0.028(3) -0.007(3) 0.003(2) 0.005(3)
C3 0.031(3) 0.023(3) 0.024(3) 0.001(2) 0.010(2) 0.001(2)
C4 0.038(3) 0.022(3) 0.025(3) -0.004(2) 0.014(2) -0.002(2)
C5 0.037(3) 0.028(3) 0.019(3) 0.000(2) 0.006(2) -0.002(2)
C6 0.039(3) 0.023(3) 0.024(3) -0.003(2) 0.009(2) -0.010(2)
C7 0.048(4) 0.040(3) 0.024(3) 0.002(2) 0.010(2) -0.011(3)
C8 0.059(4) 0.040(4) 0.042(4) -0.007(3) 0.024(3) -0.017(3)
C9 0.082(5) 0.058(4) 0.021(3) -0.007(3) 0.012(3) -0.037(4)
C10 0.063(4) 0.050(4) 0.032(3) 0.012(3) -0.003(3) -0.022(3)
C11 0.041(3) 0.037(3) 0.038(3) 0.005(3) 0.006(3) -0.005(3)
C12 0.024(3) 0.033(3) 0.021(3) -0.002(2) 0.004(2) -0.004(2)
C13 0.025(3) 0.038(3) 0.024(3) -0.001(2) 0.009(2) 0.002(2)
C14 0.027(3) 0.025(3) 0.018(2) -0.001(2) 0.013(2) 0.003(2)
C15 0.022(3) 0.034(3) 0.019(2) -0.002(2) 0.008(2) 0.003(2)
C16 0.023(3) 0.037(3) 0.021(3) 0.002(2) 0.010(2) 0.004(2)
C17 0.029(3) 0.027(3) 0.021(3) 0.006(2) 0.009(2) 0.009(2)
C18 0.029(3) 0.048(4) 0.022(3) -0.001(2) 0.010(2) 0.006(3)
C19 0.035(3) 0.050(4) 0.031(3) 0.010(3) 0.019(2) 0.009(3)
C20 0.062(4) 0.053(4) 0.020(3) 0.003(3) 0.024(3) 0.010(3)
C21 0.057(4) 0.045(4) 0.024(3) -0.003(3) 0.005(3) 0.000(3)
C22 0.032(3) 0.052(4) 0.027(3) -0.006(3) 0.011(2) -0.003(3)
F1 0.080(3) 0.087(3) 0.069(2) -0.025(2) 0.055(2) -0.015(2)
F2 0.098(3) 0.090(3) 0.046(2) 0.027(2) -0.027(2) -0.011(2)
F3 0.050(2) 0.108(3) 0.050(2) 0.016(2) 0.0338(17) 0.000(2)
F4 0.075(3) 0.109(3) 0.0272(18) -0.0197(19) 0.0022(17) -0.018(2)

loop_
_atom_type_symbol
_atom_type_description
_atom_type_scat_dispersion_real
_atom_type_scat_dispersion_imag
_atom_type_scat_source
C C 0.0033 0.0016 'International Tables Vol C Tables 4.2.6.8 and 6.1.1.4'
H H 0.0000 0.0000 'International Tables Vol C Tables 4.2.6.8 and 6.1.1.4'
F F 0.0171 0.0103 'International Tables Vol C Tables 4.2.6.8 and 6.1.1.4'
N N 0.0061 0.0033 'International Tables Vol C Tables 4.2.6.8 and 6.1.1.4'
O O 0.0106 0.0060 'International Tables Vol C Tables 4.2.6.8 and 6.1.1.4'
Pb Pb -3.3944 10.1111 'International Tables Vol C Tables 4.2.6.8 and 6.1.1.4'

loop_
_geom_angle_atom_site_label_1
_geom_angle_atom_site_label_2
_geom_angle_atom_site_label_3
_geom_angle
_geom_angle_site_symmetry_1
_geom_angle_site_symmetry_3
O2 Pb1 O5 144.05(10) . .
O2 Pb1 N1 63.04(11) . .
O5 Pb1 N1 93.15(11) . .
O2 Pb1 O8 69.79(10) . 1_455
O5 Pb1 O8 145.28(10) . 1_455
N1 Pb1 O8 116.94(11) . 1_455
O2 Pb1 O4 122.62(11) . 4_575
O5 Pb1 O4 77.74(11) . 4_575
N1 Pb1 O4 84.83(11) . 4_575
O8 Pb1 O4 87.61(11) 1_455 4_575
O2 Pb1 O9 87.34(10) . .
O5 Pb1 O9 94.45(11) . .
N1 Pb1 O9 136.73(10) . .
O8 Pb1 O9 75.87(10) 1_455 .
O4 Pb1 O9 138.37(10) 4_575 .
C5 N1 C3 105.8(4) . .
C5 N1 Pb1 137.5(3) . .
C3 N1 Pb1 115.6(3) . .
C5 N2 C4 108.0(4) . .
C5 N2 H2A 126.0 . .
C4 N2 H2A 126.0 . .
C16 N3 C14 105.3(4) . .
C15 N4 C16 108.4(4) . .
C15 N4 H4A 125.8 . .
C16 N4 H4A 125.8 . .
C1 O1 H1 109.6 . .
C1 O2 Pb1 123.2(3) . .
C2 O4 Pb1 124.5(3) . 4_676
C12 O5 Pb1 128.1(3) . .
C13 O7 H7A 109.6 . .
C13 O8 Pb1 132.7(3) . 1_655
Pb1 O9 H9A 110.4 . .
Pb1 O9 H9B 109.9 . .
H9A O9 H9B 103.6 . .
H10A O10 H10B 109.5 . .
H11A O11 H11B 104.4 . .
H12A O12 H12B 116.1 . .
O2 C1 O1 124.3(4) . .
O2 C1 C3 117.4(4) . .
O1 C1 C3 118.3(4) . .
O4 C2 O3 123.4(5) . .
O4 C2 C4 120.8(5) . .
O3 C2 C4 115.7(5) . .
N1 C3 C4 109.7(4) . .
N1 C3 C1 118.7(4) . .
C4 C3 C1 131.6(4) . .
N2 C4 C3 105.5(4) . .
N2 C4 C2 121.2(4) . .
C3 C4 C2 133.3(5) . .
N1 C5 N2 111.0(4) . .
N1 C5 C6 125.1(4) . .
N2 C5 C6 123.8(4) . .
C7 C6 C11 120.0 . .
C7 C6 C5 119.9(3) . .
C11 C6 C5 120.0(3) . .
C8 C7 C6 120.0 . .
C8 C7 H7 120.0 . .
C6 C7 H7 120.0 . .
F1 C8 C9 120.0(3) . .
F1 C8 C7 120.0(3) . .
C9 C8 C7 120.0 . .
C8 C9 C10 120.0 . .
C8 C9 H9 120.0 . .
C10 C9 H9 120.0 . .
F2 C10 C11 120.2(3) . .
F2 C10 C9 119.8(3) . .
C11 C10 C9 120.0 . .
C10 C11 C6 120.0 . .
C10 C11 H11 120.0 . .
C6 C11 H11 120.0 . .
O5 C12 O6 122.9(4) . .
O5 C12 C14 119.3(4) . .
O6 C12 C14 117.8(4) . .
O8 C13 O7 124.2(4) . .
O8 C13 C15 118.7(4) . .
O7 C13 C15 117.1(4) . .
C15 C14 N3 110.3(4) . .
C15 C14 C12 129.8(4) . .
N3 C14 C12 119.9(4) . .
N4 C15 C14 105.3(4) . .
N4 C15 C13 120.9(4) . .
C14 C15 C13 133.8(4) . .
N3 C16 N4 110.7(4) . .
N3 C16 C17 125.9(4) . .
N4 C16 C17 123.3(4) . .
C18 C17 C22 120.1(4) . .
C18 C17 C16 118.7(4) . .
C22 C17 C16 121.1(5) . .
C19 C18 C17 118.8(5) . .
C19 C18 H18 120.6 . .
C17 C18 H18 120.6 . .
F3 C19 C18 118.9(5) . .
F3 C19 C20 118.0(5) . .
C18 C19 C20 123.1(5) . .
C21 C20 C19 116.1(5) . .
C21 C20 H20 122.0 . .
C19 C20 H20 122.0 . .
F4 C21 C20 118.1(5) . .
F4 C21 C22 117.8(5) . .
C20 C21 C22 124.0(5) . .
C21 C22 C17 117.9(5) . .
C21 C22 H22 121.1 . .
C17 C22 H22 121.1 . .

loop_
_geom_bond_atom_site_label_1
_geom_bond_atom_site_label_2
_geom_bond_distance
_geom_bond_site_symmetry_2
Pb1 O2 2.571(3) .
Pb1 O5 2.595(3) .
Pb1 N1 2.633(4) .
Pb1 O8 2.645(3) 1_455
Pb1 O4 2.709(3) 4_575
Pb1 O9 2.716(3) .
N1 C5 1.326(6) .
N1 C3 1.372(5) .
N2 C5 1.351(5) .
N2 C4 1.366(5) .
N2 H2A 0.8600 .
N3 C16 1.329(6) .
N3 C14 1.379(5) .
N4 C15 1.359(5) .
N4 C16 1.360(6) .
N4 H4A 0.8600 .
O1 C1 1.262(5) .
O1 H1 0.8201 .
O2 C1 1.240(5) .
O3 C2 1.299(6) .
O4 C2 1.230(6) .
O4 Pb1 2.709(3) 4_676
O5 C12 1.239(5) .
O6 C12 1.277(5) .
O7 C13 1.279(5) .
O7 H7A 0.8200 .
O8 C13 1.228(5) .
O8 Pb1 2.645(3) 1_655
O9 H9A 0.8500 .
O9 H9B 0.8501 .
O10 H10A 0.8499 .
O10 H10B 0.8499 .
O11 H11A 0.8501 .
O11 H11B 0.8501 .
O12 H12A 0.8501 .
O12 H12B 0.8500 .
C1 C3 1.490(6) .
C2 C4 1.484(6) .
C3 C4 1.379(6) .
C5 C6 1.470(5) .
C6 C7 1.3900 .
C6 C11 1.3900 .
C7 C8 1.3900 .
C7 H7 0.9300 .
C8 F1 1.319(4) .
C8 C9 1.3900 .
C9 C10 1.3900 .
C9 H9 0.9300 .
C10 F2 1.316(4) .
C10 C11 1.3900 .
C11 H11 0.9300 .
C12 C14 1.481(6) .
C13 C15 1.489(6) .
C14 C15 1.376(6) .
C16 C17 1.456(6) .
C17 C18 1.381(7) .
C17 C22 1.399(7) .
C18 C19 1.369(6) .
C18 H18 0.9300 .
C19 F3 1.349(6) .
C19 C20 1.386(7) .
C20 C21 1.363(7) .
C20 H20 0.9300 .
C21 F4 1.357(6) .
C21 C22 1.372(7) .
C22 H22 0.9300 .

loop_
_geom_hbond_atom_site_label_D
_geom_hbond_atom_site_label_H
_geom_hbond_atom_site_label_A
_geom_hbond_distance_DH
_geom_hbond_distance_HA
_geom_hbond_distance_DA
_geom_hbond_angle_DHA
_geom_hbond_site_symmetry_A
O1 H1 O3 0.82 1.67 2.488(5) 178.7 .
O7 H7A O6 0.82 1.64 2.454(4) 170.7 .
N2 H2A O12 0.86 1.98 2.796(5) 157.5 2_656
N4 H4A O11 0.86 1.95 2.811(5) 174.3 1_655
O9 H9B O7 0.85 2.04 2.777(4) 143.9 3_766
O9 H9A O10 0.85 2.01 2.783(4) 151.2 3_666
O10 H10B O5 0.85 1.88 2.722(4) 168.8 .
O10 H10A O11 0.85 2.00 2.838(5) 170.2 3_666
O11 H11A O2 0.85 2.00 2.818(5) 161.8 .
O11 H11B O12 0.85 1.99 2.815(5) 163.7 3_667
O12 H12B O10 0.85 1.90 2.724(5) 164.0 3_666
O12 H12A O1 0.85 2.19 3.002(5) 161.0 3_667

loop_
_geom_torsion_atom_site_label_1
_geom_torsion_atom_site_label_2
_geom_torsion_atom_site_label_3
_geom_torsion_atom_site_label_4
_geom_torsion
_geom_torsion_site_symmetry_1
_geom_torsion_site_symmetry_2
_geom_torsion_site_symmetry_3
_geom_torsion_site_symmetry_4
Pb1 O2 C1 O1 -167.5(3) . . . .
Pb1 O2 C1 C3 12.3(6) . . . .
Pb1 O4 C2 O3 3.3(7) 4_676 . . .
Pb1 O4 C2 C4 -175.5(3) 4_676 . . .
C5 N1 C3 C4 0.4(5) . . . .
Pb1 N1 C3 C4 170.4(3) . . . .
C5 N1 C3 C1 179.0(4) . . . .
Pb1 N1 C3 C1 -11.0(5) . . . .
O2 C1 C3 N1 -0.1(7) . . . .
O1 C1 C3 N1 179.7(4) . . . .
O2 C1 C3 C4 178.1(5) . . . .
O1 C1 C3 C4 -2.1(8) . . . .
C5 N2 C4 C3 -0.5(5) . . . .
C5 N2 C4 C2 179.8(4) . . . .
N1 C3 C4 N2 0.1(5) . . . .
C1 C3 C4 N2 -178.2(5) . . . .
N1 C3 C4 C2 179.6(5) . . . .
C1 C3 C4 C2 1.3(9) . . . .
O4 C2 C4 N2 -0.4(8) . . . .
O3 C2 C4 N2 -179.3(4) . . . .
O4 C2 C4 C3 -179.9(5) . . . .
O3 C2 C4 C3 1.1(8) . . . .
C3 N1 C5 N2 -0.8(5) . . . .
Pb1 N1 C5 N2 -167.4(3) . . . .
C3 N1 C5 C6 177.4(4) . . . .
Pb1 N1 C5 C6 10.8(8) . . . .
C4 N2 C5 N1 0.8(6) . . . .
C4 N2 C5 C6 -177.4(4) . . . .
N1 C5 C6 C7 -98.0(5) . . . .
N2 C5 C6 C7 80.0(5) . . . .
N1 C5 C6 C11 79.7(5) . . . .
N2 C5 C6 C11 -102.3(5) . . . .
C11 C6 C7 C8 0.0 . . . .
C5 C6 C7 C8 177.7(3) . . . .
C6 C7 C8 F1 -178.4(4) . . . .
C6 C7 C8 C9 0.0 . . . .
F1 C8 C9 C10 178.4(4) . . . .
C7 C8 C9 C10 0.0 . . . .
C8 C9 C10 F2 178.7(4) . . . .
C8 C9 C10 C11 0.0 . . . .
F2 C10 C11 C6 -178.7(4) . . . .
C9 C10 C11 C6 0.0 . . . .
C7 C6 C11 C10 0.0 . . . .
C5 C6 C11 C10 -177.7(3) . . . .
Pb1 O5 C12 O6 -167.7(3) . . . .
Pb1 O5 C12 C14 12.7(7) . . . .
Pb1 O8 C13 O7 6.6(8) 1_655 . . .
Pb1 O8 C13 C15 -174.4(3) 1_655 . . .
C16 N3 C14 C15 -0.6(6) . . . .
C16 N3 C14 C12 179.3(4) . . . .
O5 C12 C14 C15 -176.4(5) . . . .
O6 C12 C14 C15 4.0(8) . . . .
O5 C12 C14 N3 3.6(7) . . . .
O6 C12 C14 N3 -175.9(4) . . . .
C16 N4 C15 C14 -0.6(5) . . . .
C16 N4 C15 C13 179.7(4) . . . .
N3 C14 C15 N4 0.8(6) . . . .
C12 C14 C15 N4 -179.2(5) . . . .
N3 C14 C15 C13 -179.5(5) . . . .
C12 C14 C15 C13 0.5(9) . . . .
O8 C13 C15 N4 -2.4(7) . . . .
O7 C13 C15 N4 176.7(4) . . . .
O8 C13 C15 C14 178.0(5) . . . .
O7 C13 C15 C14 -3.0(9) . . . .
C14 N3 C16 N4 0.2(5) . . . .
C14 N3 C16 C17 -178.4(5) . . . .
C15 N4 C16 N3 0.2(5) . . . .
C15 N4 C16 C17 178.9(5) . . . .
N3 C16 C17 C18 18.3(8) . . . .
N4 C16 C17 C18 -160.2(5) . . . .
N3 C16 C17 C22 -162.4(5) . . . .
N4 C16 C17 C22 19.0(8) . . . .
C22 C17 C18 C19 1.0(8) . . . .
C16 C17 C18 C19 -179.7(5) . . . .
C17 C18 C19 F3 -178.8(4) . . . .
C17 C18 C19 C20 0.4(9) . . . .
F3 C19 C20 C21 178.1(5) . . . .
C18 C19 C20 C21 -1.1(9) . . . .
C19 C20 C21 F4 -177.1(5) . . . .
C19 C20 C21 C22 0.5(9) . . . .
F4 C21 C22 C17 178.4(5) . . . .
C20 C21 C22 C17 0.8(9) . . . .
C18 C17 C22 C21 -1.6(8) . . . .
C16 C17 C22 C21 179.1(5) . . . .
